data_4066659
loop_
_publ_author_name
'Yao, Haisheng'
'Zhang, Jinguo'
'Zhang, Yong'
'Sun, Hongmei'
'Shen, Qi'

_publ_section_title
;
 Synthesis of Cationic N-Heterocyclic Carbene Lanthanide Bromide and the
 Influence of N-Heterocyclic Carbene and Lanthanide Metals
;
_journal_issue 22
_journal_name_full Organometallics
_journal_page_first 5841
_journal_paper_doi 10.1021/om100562q
_journal_volume 29
_journal_year 2010
_chemical_formula_moiety 'C54 H88 Er N6 O2, Br, C4 H8 O'
_chemical_formula_sum 'C58 H96 Br Er N6 O3'
_chemical_formula_weight 1172.58
_chemical_name_systematic
; 
 ? 
;
_space_group_IT_number 14
_symmetry_cell_setting monoclinic
_symmetry_Int_Tables_number 14
_symmetry_space_group_name_Hall '-P 2ybc'
_symmetry_space_group_name_H-M 'P 1 21/c 1'
_atom_sites_solution_hydrogens geom
_atom_sites_solution_primary direct
_atom_sites_solution_secondary difmap
_audit_creation_method SHELXL-97
_cell_angle_alpha 90.00
_cell_angle_beta 91.385(4)
_cell_angle_gamma 90.00
_cell_formula_units_Z 4
_cell_length_a 12.7944(18)
_cell_length_b 24.007(4)
_cell_length_c 20.075(3)
_cell_measurement_reflns_used 28294
_cell_measurement_temperature 223(2)
_cell_measurement_theta_max 27.6
_cell_measurement_theta_min 3.0
_cell_volume 6164.3(16)
_computing_cell_refinement CrystalClear
_computing_data_collection CrystalClear
_computing_data_reduction CrystalStructure
_computing_structure_refinement 'SHELXL-97 (Sheldrick, 1997)'
_computing_structure_solution 'SHELXS-97 (Sheldrick, 1990)'
_diffrn_ambient_temperature 223(2)
_diffrn_detector_area_resol_mean 14.63
_diffrn_measured_fraction_theta_full 0.990
_diffrn_measured_fraction_theta_max 0.990
_diffrn_measurement_device_type 'Rigaku Saturn'
_diffrn_measurement_method \w
_diffrn_radiation_monochromator graphite
_diffrn_radiation_source 'fine-focus sealed tube'
_diffrn_radiation_type MoK\a
_diffrn_radiation_wavelength 0.71075
_diffrn_reflns_av_R_equivalents 0.0513
_diffrn_reflns_av_sigmaI/netI 0.0751
_diffrn_reflns_limit_h_max 15
_diffrn_reflns_limit_h_min -15
_diffrn_reflns_limit_k_max 29
_diffrn_reflns_limit_k_min -25
_diffrn_reflns_limit_l_max 24
_diffrn_reflns_limit_l_min -21
_diffrn_reflns_number 30369
_diffrn_reflns_theta_full 25.50
_diffrn_reflns_theta_max 25.50
_diffrn_reflns_theta_min 3.00
_exptl_absorpt_coefficient_mu 2.053
_exptl_absorpt_correction_T_max 0.540
_exptl_absorpt_correction_T_min 0.253
_exptl_absorpt_correction_type multi-scan
_exptl_absorpt_process_details 'Jacobson, R. (1998) Private communication'
_exptl_crystal_colour pink
_exptl_crystal_density_diffrn 1.263
_exptl_crystal_density_method 'not measured'
_exptl_crystal_description block
_exptl_crystal_F_000 2452
_exptl_crystal_size_max 0.70
_exptl_crystal_size_mid 0.40
_exptl_crystal_size_min 0.30
_refine_diff_density_max 4.581
_refine_diff_density_min -1.265
_refine_diff_density_rms 0.146
_refine_ls_extinction_method none
_refine_ls_goodness_of_fit_ref 1.067
_refine_ls_hydrogen_treatment constr
_refine_ls_matrix_type full
_refine_ls_number_parameters 611
_refine_ls_number_reflns 11370
_refine_ls_number_restraints 29
_refine_ls_restrained_S_all 1.074
_refine_ls_R_factor_all 0.0891
_refine_ls_R_factor_gt 0.0710
_refine_ls_shift/su_max 0.002
_refine_ls_shift/su_mean 0.000
_refine_ls_structure_factor_coef Fsqd
_refine_ls_weighting_details 'calc w=1/[\s^2^(Fo^2^)+(0.1320P)^2^+0.0000P] where P=(Fo^2^+2Fc^2^)/3'
_refine_ls_weighting_scheme calc
_refine_ls_wR_factor_gt 0.1907
_refine_ls_wR_factor_ref 0.2181
_reflns_number_gt 8772
_reflns_number_total 11370
_reflns_threshold_expression >2sigma(I)
_cod_data_source_file om100562q_si_001.cif
_cod_data_source_block complex4
_cod_original_cell_volume 6164.5(15)
_cod_original_sg_symbol_H-M 'P 21/c'
_cod_database_code 4066659

loop_
_symmetry_equiv_pos_as_xyz
'x, y, z'
'-x, y+1/2, -z+1/2'
'-x, -y, -z'
'x, -y-1/2, z-1/2'

loop_
_atom_site_label
_atom_site_type_symbol
_atom_site_fract_x
_atom_site_fract_y
_atom_site_fract_z
_atom_site_U_iso_or_equiv
_atom_site_adp_type
_atom_site_occupancy
_atom_site_symmetry_multiplicity
_atom_site_calc_flag
_atom_site_refinement_flags
_atom_site_disorder_assembly
_atom_site_disorder_group
Er1 Er 0.25571(2) 0.102993(11) 0.329995(14) 0.04109(15) Uani 1 1 d . . .
Br1 Br 0.74531(6) 0.02859(4) 0.50490(4) 0.0650(2) Uani 1 1 d . . .
O1 O 0.3301(3) 0.18056(19) 0.3269(2) 0.0482(11) Uani 1 1 d . . .
O2 O 0.1781(4) 0.09967(17) 0.2368(2) 0.0432(11) Uani 1 1 d . . .
O3 O 0.838(2) 0.3804(11) 0.7859(16) 0.184(5) Uiso 0.50 1 d PD A 1
O3' O 0.702(2) 0.3804(13) 0.7277(13) 0.184(5) Uiso 0.50 1 d PD B 2
N1 N 0.3722(5) 0.0977(2) 0.4306(3) 0.0455(14) Uani 1 1 d . . .
H1 H 0.3397 0.0739 0.4596 0.055 Uiso 1 1 calc R . .
N2 N 0.4790(5) 0.0153(2) 0.3285(3) 0.0529(14) Uani 1 1 d . . .
N3 N 0.4304(5) 0.0254(3) 0.2268(4) 0.0654(17) Uani 1 1 d . . .
N4 N 0.1435(4) 0.0188(2) 0.3423(3) 0.0507(14) Uani 1 1 d . . .
H4 H 0.1777 -0.0036 0.3730 0.061 Uiso 1 1 calc R . .
N5 N 0.0297(5) 0.1109(3) 0.4280(3) 0.0499(14) Uani 1 1 d . . .
N6 N 0.0706(5) 0.1953(3) 0.4054(3) 0.0550(15) Uani 1 1 d . . .
C1 C 0.4055(5) 0.2096(3) 0.3585(3) 0.0455(15) Uani 1 1 d . . .
C2 C 0.4579(6) 0.2534(3) 0.3264(4) 0.0529(17) Uani 1 1 d . . .
C3 C 0.5371(6) 0.2812(3) 0.3614(4) 0.063(2) Uani 1 1 d . . .
H3 H 0.5723 0.3102 0.3399 0.076 Uiso 1 1 calc R . .
C4 C 0.5667(6) 0.2681(3) 0.4267(5) 0.064(2) Uani 1 1 d . C .
C5 C 0.5124(6) 0.2260(3) 0.4580(4) 0.0610(19) Uani 1 1 d . . .
H5 H 0.5305 0.2165 0.5022 0.073 Uiso 1 1 calc R . .
C6 C 0.4309(5) 0.1974(3) 0.4250(4) 0.0495(16) Uani 1 1 d . . .
C7 C 0.3658(6) 0.1550(3) 0.4615(3) 0.0490(16) Uani 1 1 d . . .
H7 H 0.2922 0.1670 0.4547 0.059 Uiso 1 1 calc R . .
C8 C 0.4808(6) 0.0774(3) 0.4262(4) 0.0582(19) Uani 1 1 d . . .
H8A H 0.5148 0.0799 0.4704 0.070 Uiso 1 1 calc R . .
H8B H 0.5189 0.1019 0.3962 0.070 Uiso 1 1 calc R . .
C9 C 0.4886(6) 0.0192(3) 0.4020(4) 0.0593(19) Uani 1 1 d . . .
H9A H 0.5560 0.0036 0.4167 0.071 Uiso 1 1 calc R . .
H9B H 0.4333 -0.0031 0.4218 0.071 Uiso 1 1 calc R . .
C10 C 0.4058(6) 0.0413(3) 0.2895(4) 0.0528(17) Uani 1 1 d . . .
C11 C 0.5446(8) -0.0167(4) 0.2909(5) 0.080(3) Uani 1 1 d . . .
H11 H 0.6003 -0.0388 0.3070 0.096 Uiso 1 1 calc R . .
C12 C 0.5145(8) -0.0107(4) 0.2278(6) 0.088(3) Uani 1 1 d . . .
H12 H 0.5447 -0.0277 0.1907 0.105 Uiso 1 1 calc R . .
C13 C 0.3798(8) 0.0444(5) 0.1655(5) 0.080(3) Uani 1 1 d . . .
H13 H 0.3221 0.0694 0.1785 0.096 Uiso 1 1 calc R . .
C14 C 0.4516(10) 0.0784(5) 0.1241(6) 0.109(4) Uani 1 1 d . . .
H14A H 0.4867 0.1060 0.1519 0.163 Uiso 1 1 calc R . .
H14B H 0.4115 0.0970 0.0890 0.163 Uiso 1 1 calc R . .
H14C H 0.5033 0.0543 0.1044 0.163 Uiso 1 1 calc R . .
C15 C 0.3289(11) -0.0047(7) 0.1257(6) 0.127(5) Uani 1 1 d . . .
H15A H 0.3820 -0.0320 0.1156 0.191 Uiso 1 1 calc R . .
H15B H 0.2976 0.0094 0.0845 0.191 Uiso 1 1 calc R . .
H15C H 0.2754 -0.0219 0.1522 0.191 Uiso 1 1 calc R . .
C16 C 0.4305(7) 0.2703(4) 0.2536(4) 0.067(2) Uani 1 1 d . . .
C17 C 0.4985(10) 0.3178(5) 0.2289(6) 0.106(4) Uani 1 1 d . . .
H17A H 0.4823 0.3516 0.2530 0.160 Uiso 1 1 calc R . .
H17B H 0.4847 0.3236 0.1817 0.160 Uiso 1 1 calc R . .
H17C H 0.5716 0.3085 0.2362 0.160 Uiso 1 1 calc R . .
C18 C 0.3152(7) 0.2883(4) 0.2485(5) 0.082(3) Uani 1 1 d . . .
H18A H 0.2706 0.2559 0.2524 0.123 Uiso 1 1 calc R . .
H18B H 0.3017 0.3061 0.2058 0.123 Uiso 1 1 calc R . .
H18C H 0.3006 0.3144 0.2840 0.123 Uiso 1 1 calc R . .
C19 C 0.4467(9) 0.2208(4) 0.2070(5) 0.086(3) Uani 1 1 d . . .
H19A H 0.5208 0.2131 0.2040 0.129 Uiso 1 1 calc R . .
H19B H 0.4180 0.2295 0.1631 0.129 Uiso 1 1 calc R . .
H19C H 0.4114 0.1883 0.2245 0.129 Uiso 1 1 calc R . .
C20 C 0.6571(8) 0.2992(5) 0.4635(5) 0.094(3) Uani 1 1 d D . .
C21 C 0.719(2) 0.3386(11) 0.4170(13) 0.126(4) Uiso 0.50 1 d PD C 1
C21' C 0.613(2) 0.3535(8) 0.4824(15) 0.126(4) Uiso 0.50 1 d PD C 2
C22 C 0.7438(19) 0.2577(10) 0.4753(15) 0.126(4) Uiso 0.50 1 d PD C 1
C22' C 0.7541(18) 0.3084(13) 0.4219(13) 0.126(4) Uiso 0.50 1 d PD C 2
C23 C 0.618(2) 0.3203(12) 0.5292(11) 0.126(4) Uiso 0.50 1 d PD C 1
C23' C 0.690(2) 0.2657(11) 0.5250(12) 0.126(4) Uiso 0.50 1 d PD C 2
C24 C 0.3854(7) 0.1545(4) 0.5373(4) 0.062(2) Uani 1 1 d . . .
H24A H 0.4553 0.1392 0.5466 0.075 Uiso 1 1 calc R . .
H24B H 0.3851 0.1930 0.5534 0.075 Uiso 1 1 calc R . .
C25 C 0.3074(8) 0.1213(4) 0.5766(4) 0.068(2) Uani 1 1 d . . .
H25A H 0.3328 0.1184 0.6229 0.082 Uiso 1 1 calc R . .
H25B H 0.3030 0.0836 0.5582 0.082 Uiso 1 1 calc R . .
C26 C 0.1984(8) 0.1468(5) 0.5757(4) 0.087(3) Uani 1 1 d . . .
H26A H 0.2035 0.1858 0.5898 0.104 Uiso 1 1 calc R . .
H26B H 0.1698 0.1462 0.5300 0.104 Uiso 1 1 calc R . .
C27 C 0.1247(12) 0.1164(7) 0.6206(7) 0.153(7) Uani 1 1 d . . .
H27A H 0.1165 0.0783 0.6055 0.229 Uiso 1 1 calc R . .
H27B H 0.0572 0.1349 0.6194 0.229 Uiso 1 1 calc R . .
H27C H 0.1529 0.1167 0.6659 0.229 Uiso 1 1 calc R . .
C28 C 0.1009(5) 0.0728(3) 0.2053(3) 0.0459(15) Uani 1 1 d . . .
C29 C 0.0411(5) 0.0977(3) 0.1543(4) 0.0445(15) Uani 1 1 d . . .
C30 C -0.0381(6) 0.0670(3) 0.1230(4) 0.0518(17) Uani 1 1 d . . .
H30 H -0.0764 0.0831 0.0873 0.062 Uiso 1 1 calc R . .
C31 C -0.0627(6) 0.0124(3) 0.1432(4) 0.0581(19) Uani 1 1 d . . .
C32 C -0.0003(6) -0.0116(3) 0.1919(4) 0.0578(19) Uani 1 1 d . . .
H32 H -0.0135 -0.0487 0.2042 0.069 Uiso 1 1 calc R . .
C33 C 0.0805(6) 0.0164(3) 0.2234(4) 0.0504(16) Uani 1 1 d . . .
C34 C 0.1520(5) -0.0106(3) 0.2761(4) 0.0524(17) Uani 1 1 d . . .
H34 H 0.2241 -0.0036 0.2614 0.063 Uiso 1 1 calc R . .
C35 C 0.0345(6) 0.0227(3) 0.3645(4) 0.062(2) Uani 1 1 d . . .
H35A H 0.0041 -0.0147 0.3664 0.074 Uiso 1 1 calc R . .
H35B H -0.0067 0.0446 0.3320 0.074 Uiso 1 1 calc R . .
C36 C 0.0288(6) 0.0500(3) 0.4327(4) 0.063(2) Uani 1 1 d . . .
H36A H -0.0353 0.0380 0.4543 0.076 Uiso 1 1 calc R . .
H36B H 0.0884 0.0377 0.4605 0.076 Uiso 1 1 calc R . .
C37 C 0.1026(6) 0.1416(3) 0.3949(3) 0.0503(16) Uani 1 1 d . . .
C38 C -0.0438(6) 0.1441(4) 0.4592(4) 0.067(2) Uani 1 1 d . . .
H38 H -0.1008 0.1323 0.4843 0.081 Uiso 1 1 calc R . .
C39 C -0.0153(7) 0.1966(4) 0.4458(4) 0.072(2) Uani 1 1 d . . .
H39 H -0.0483 0.2289 0.4613 0.087 Uiso 1 1 calc R . .
C40 C 0.1198(6) 0.2451(3) 0.3765(4) 0.0596(19) Uani 1 1 d . . .
H40 H 0.1716 0.2321 0.3441 0.071 Uiso 1 1 calc R . .
C41 C 0.0418(8) 0.2810(4) 0.3393(5) 0.079(3) Uani 1 1 d . . .
H41A H 0.0055 0.2588 0.3056 0.118 Uiso 1 1 calc R . .
H41B H 0.0779 0.3115 0.3181 0.118 Uiso 1 1 calc R . .
H41C H -0.0084 0.2958 0.3701 0.118 Uiso 1 1 calc R . .
C42 C 0.1785(7) 0.2786(4) 0.4295(5) 0.069(2) Uani 1 1 d . . .
H42A H 0.1289 0.2980 0.4570 0.104 Uiso 1 1 calc R . .
H42B H 0.2236 0.3054 0.4084 0.104 Uiso 1 1 calc R . .
H42C H 0.2206 0.2537 0.4572 0.104 Uiso 1 1 calc R . .
C43 C 0.0628(6) 0.1575(3) 0.1323(4) 0.0524(17) Uani 1 1 d . . .
C44 C -0.0114(6) 0.1775(3) 0.0768(4) 0.0598(19) Uani 1 1 d . . .
H44A H -0.0055 0.1533 0.0384 0.090 Uiso 1 1 calc R . .
H44B H 0.0067 0.2153 0.0644 0.090 Uiso 1 1 calc R . .
H44C H -0.0826 0.1767 0.0922 0.090 Uiso 1 1 calc R . .
C45 C 0.1759(7) 0.1624(3) 0.1072(4) 0.065(2) Uani 1 1 d . . .
H45A H 0.2226 0.1409 0.1359 0.098 Uiso 1 1 calc R . .
H45B H 0.1972 0.2012 0.1079 0.098 Uiso 1 1 calc R . .
H45C H 0.1786 0.1483 0.0620 0.098 Uiso 1 1 calc R . .
C46 C 0.0501(8) 0.1970(3) 0.1911(4) 0.073(2) Uani 1 1 d . . .
H46A H -0.0182 0.1916 0.2100 0.109 Uiso 1 1 calc R . .
H46B H 0.0565 0.2352 0.1759 0.109 Uiso 1 1 calc R . .
H46C H 0.1039 0.1894 0.2247 0.109 Uiso 1 1 calc R . .
C47 C -0.1517(7) -0.0206(4) 0.1084(5) 0.068(2) Uani 1 1 d . . .
C48 C -0.2296(12) 0.0158(6) 0.0733(10) 0.175(9) Uani 1 1 d . . .
H48A H -0.2777 -0.0071 0.0471 0.262 Uiso 1 1 calc R . .
H48B H -0.1937 0.0412 0.0441 0.262 Uiso 1 1 calc R . .
H48C H -0.2683 0.0369 0.1057 0.262 Uiso 1 1 calc R . .
C49 C -0.2072(9) -0.0570(5) 0.1576(6) 0.109(4) Uani 1 1 d . . .
H49A H -0.2353 -0.0341 0.1926 0.163 Uiso 1 1 calc R . .
H49B H -0.1582 -0.0837 0.1768 0.163 Uiso 1 1 calc R . .
H49C H -0.2638 -0.0768 0.1348 0.163 Uiso 1 1 calc R . .
C50 C -0.1025(12) -0.0617(6) 0.0601(7) 0.141(6) Uani 1 1 d . . .
H50A H -0.1560 -0.0866 0.0424 0.211 Uiso 1 1 calc R . .
H50B H -0.0489 -0.0831 0.0835 0.211 Uiso 1 1 calc R . .
H50C H -0.0716 -0.0413 0.0238 0.211 Uiso 1 1 calc R . .
C51 C 0.1423(8) -0.0739(3) 0.2823(6) 0.083(3) Uani 1 1 d . D .
H51A H 0.0759 -0.0823 0.3034 0.100 Uiso 1 1 calc R . .
H51B H 0.1388 -0.0898 0.2373 0.100 Uiso 1 1 calc R . .
C52 C 0.2239(13) -0.1017(4) 0.3190(7) 0.107(4) Uani 1 1 d D . .
C53 C 0.225(2) -0.1571(8) 0.3502(14) 0.113(6) Uiso 0.50 1 d PD D 1
C53' C 0.222(2) -0.1645(8) 0.3158(16) 0.113(6) Uiso 0.50 1 d PD D 2
C54 C 0.178(3) -0.1878(17) 0.2912(17) 0.166(10) Uiso 0.50 1 d PD D 1
C54' C 0.131(3) -0.1844(17) 0.3581(19) 0.166(10) Uiso 0.50 1 d PD D 2
C55 C 0.789(3) 0.3407(17) 0.7375(17) 0.184(5) Uiso 0.50 1 d PD A 1
C55' C 0.729(3) 0.3240(15) 0.739(2) 0.184(5) Uiso 0.50 1 d PD B 2
C56 C 0.760(3) 0.3015(13) 0.792(2) 0.184(5) Uiso 0.50 1 d PD A 1
C56' C 0.672(3) 0.3404(17) 0.801(2) 0.184(5) Uiso 0.50 1 d PD B 2
C57 C 0.723(4) 0.3449(16) 0.8398(17) 0.184(5) Uiso 0.50 1 d PD A 1
C57' C 0.644(3) 0.3988(17) 0.786(3) 0.184(5) Uiso 0.50 1 d PD B 2
C58 C 0.756(3) 0.4015(17) 0.825(2) 0.184(5) Uiso 0.50 1 d PD A 1
C58' C 0.757(3) 0.4129(18) 0.780(2) 0.184(5) Uiso 0.50 1 d PD B 2

loop_
_atom_site_aniso_label
_atom_site_aniso_U_11
_atom_site_aniso_U_22
_atom_site_aniso_U_33
_atom_site_aniso_U_23
_atom_site_aniso_U_13
_atom_site_aniso_U_12
Er1 0.0389(2) 0.0426(2) 0.0413(2) 0.00556(11) -0.00684(15) -0.00187(11)
Br1 0.0573(5) 0.0684(5) 0.0685(5) 0.0185(4) -0.0118(4) -0.0065(4)
O1 0.047(2) 0.050(3) 0.048(3) 0.008(2) -0.009(2) -0.010(2)
O2 0.046(3) 0.044(3) 0.039(2) 0.0042(17) -0.013(2) -0.0080(18)
N1 0.043(3) 0.054(3) 0.039(3) 0.006(2) -0.002(3) 0.000(2)
N2 0.045(3) 0.048(3) 0.066(4) 0.007(3) 0.004(3) 0.010(3)
N3 0.058(4) 0.074(4) 0.064(4) -0.005(3) 0.003(3) 0.009(3)
N4 0.049(3) 0.046(3) 0.057(4) 0.015(3) -0.009(3) 0.002(3)
N5 0.047(3) 0.060(4) 0.043(3) 0.007(3) 0.000(3) -0.002(3)
N6 0.058(4) 0.059(4) 0.049(3) -0.012(3) 0.004(3) -0.009(3)
C1 0.045(4) 0.040(3) 0.051(4) 0.001(3) -0.003(3) -0.004(3)
C2 0.045(4) 0.047(4) 0.066(5) 0.004(3) 0.000(3) -0.001(3)
C3 0.062(5) 0.052(4) 0.076(6) 0.004(4) 0.000(4) -0.020(4)
C4 0.050(4) 0.061(5) 0.082(6) -0.009(4) -0.010(4) -0.012(4)
C5 0.060(4) 0.062(5) 0.060(5) -0.007(4) -0.011(4) -0.008(4)
C6 0.041(3) 0.050(4) 0.057(4) 0.005(3) -0.008(3) -0.004(3)
C7 0.051(4) 0.052(4) 0.043(4) 0.007(3) -0.015(3) -0.002(3)
C8 0.047(4) 0.061(5) 0.066(5) 0.003(4) -0.018(4) 0.002(3)
C9 0.052(4) 0.059(4) 0.067(5) 0.014(4) -0.015(4) 0.010(3)
C10 0.051(4) 0.054(4) 0.053(4) 0.005(3) 0.006(3) -0.007(3)
C11 0.084(6) 0.068(6) 0.087(7) 0.000(5) -0.004(5) 0.033(5)
C12 0.085(7) 0.074(6) 0.104(8) -0.016(6) 0.006(6) 0.027(5)
C13 0.070(5) 0.113(8) 0.058(5) 0.003(5) 0.003(4) 0.018(5)
C14 0.143(11) 0.107(8) 0.077(7) 0.008(6) 0.038(7) 0.036(8)
C15 0.130(11) 0.192(15) 0.061(7) -0.010(8) 0.005(7) -0.020(10)
C16 0.067(5) 0.073(5) 0.061(5) 0.032(4) 0.000(4) -0.017(4)
C17 0.123(9) 0.103(8) 0.093(8) 0.042(7) 0.005(7) -0.034(7)
C18 0.064(5) 0.091(7) 0.090(7) 0.033(5) -0.011(5) 0.005(5)
C19 0.108(8) 0.094(7) 0.057(5) 0.008(5) 0.007(5) -0.014(6)
C20 0.077(6) 0.105(8) 0.101(8) -0.033(6) 0.006(6) -0.048(6)
C24 0.070(5) 0.073(5) 0.043(4) -0.002(4) -0.017(4) -0.003(4)
C25 0.104(7) 0.061(5) 0.039(4) 0.008(4) 0.000(4) -0.018(5)
C26 0.078(6) 0.133(9) 0.049(5) 0.015(5) 0.003(4) -0.039(6)
C27 0.145(12) 0.223(16) 0.093(9) 0.008(10) 0.037(9) -0.118(12)
C28 0.051(4) 0.038(3) 0.048(4) -0.006(3) -0.003(3) -0.001(3)
C29 0.041(4) 0.048(4) 0.044(4) -0.002(3) -0.006(3) 0.000(3)
C30 0.056(4) 0.048(4) 0.050(4) -0.008(3) -0.019(3) 0.006(3)
C31 0.056(4) 0.049(4) 0.069(5) -0.011(4) -0.011(4) -0.005(3)
C32 0.058(4) 0.041(4) 0.074(5) -0.005(4) -0.003(4) -0.005(3)
C33 0.052(4) 0.047(4) 0.052(4) 0.007(3) 0.001(3) -0.003(3)
C34 0.045(4) 0.038(3) 0.074(5) 0.008(3) -0.007(4) 0.000(3)
C35 0.055(4) 0.050(4) 0.081(6) 0.011(4) 0.009(4) -0.012(3)
C36 0.054(4) 0.068(5) 0.068(5) 0.019(4) 0.008(4) -0.010(4)
C37 0.056(4) 0.052(4) 0.042(4) -0.003(3) -0.012(3) 0.005(3)
C38 0.050(4) 0.087(6) 0.065(5) 0.002(4) 0.005(4) -0.006(4)
C39 0.066(5) 0.085(6) 0.067(5) -0.023(5) 0.016(4) -0.001(5)
C40 0.064(5) 0.054(4) 0.061(5) -0.010(4) 0.010(4) -0.008(4)
C41 0.104(7) 0.066(5) 0.066(5) -0.005(4) -0.005(5) 0.015(5)
C42 0.073(5) 0.062(5) 0.072(5) -0.010(4) 0.009(4) -0.012(4)
C43 0.062(4) 0.044(4) 0.050(4) 0.006(3) -0.015(3) -0.001(3)
C44 0.070(5) 0.051(4) 0.058(5) 0.009(3) -0.014(4) -0.001(4)
C45 0.083(6) 0.062(5) 0.049(4) 0.011(4) -0.021(4) -0.013(4)
C46 0.118(8) 0.039(4) 0.061(5) -0.001(3) -0.012(5) 0.005(4)
C47 0.069(5) 0.061(5) 0.075(6) -0.015(4) -0.009(4) -0.019(4)
C48 0.154(13) 0.096(9) 0.27(2) -0.018(11) -0.154(15) -0.011(9)
C49 0.077(7) 0.120(10) 0.128(10) -0.032(8) -0.014(7) -0.031(7)
C50 0.174(14) 0.133(11) 0.116(10) -0.078(9) 0.014(10) -0.059(10)
C51 0.082(6) 0.049(5) 0.118(8) 0.010(5) -0.009(6) 0.006(4)
C52 0.169(12) 0.055(6) 0.096(8) 0.011(5) -0.012(8) 0.039(6)

loop_
_atom_type_symbol
_atom_type_description
_atom_type_scat_dispersion_real
_atom_type_scat_dispersion_imag
_atom_type_scat_source
C C 0.0033 0.0016 'International Tables Vol C Tables 4.2.6.8 and 6.1.1.4'
H H 0.0000 0.0000 'International Tables Vol C Tables 4.2.6.8 and 6.1.1.4'
Br Br -0.2901 2.4595 'International Tables Vol C Tables 4.2.6.8 and 6.1.1.4'
N N 0.0061 0.0033 'International Tables Vol C Tables 4.2.6.8 and 6.1.1.4'
O O 0.0106 0.0060 'International Tables Vol C Tables 4.2.6.8 and 6.1.1.4'
Er Er -0.2586 4.9576 'International Tables Vol C Tables 4.2.6.8 and 6.1.1.4'

loop_
_geom_angle_atom_site_label_1
_geom_angle_atom_site_label_2
_geom_angle_atom_site_label_3
_geom_angle
O1 Er1 O2 102.31(17)
O1 Er1 N1 78.79(18)
O2 Er1 N1 169.95(19)
O1 Er1 N4 170.70(19)
O2 Er1 N4 78.26(18)
N1 Er1 N4 102.29(19)
O1 Er1 C37 92.7(2)
O2 Er1 C37 96.7(2)
N1 Er1 C37 93.2(2)
N4 Er1 C37 78.0(2)
O1 Er1 C10 99.2(2)
O2 Er1 C10 92.1(2)
N1 Er1 C10 77.8(2)
N4 Er1 C10 90.1(2)
C37 Er1 C10 163.4(2)
C1 O1 Er1 140.7(4)
C28 O2 Er1 140.7(4)
C58 O3 C55 106(3)
C55' O3' C58' 106(3)
C8 N1 C7 112.6(6)
C8 N1 Er1 121.0(5)
C7 N1 Er1 104.4(4)
C8 N1 H1 105.9
C7 N1 H1 105.9
Er1 N1 H1 105.9
C10 N2 C11 111.2(7)
C10 N2 C9 125.7(6)
C11 N2 C9 123.1(7)
C10 N3 C12 111.2(8)
C10 N3 C13 126.0(7)
C12 N3 C13 122.8(8)
C35 N4 C34 112.5(6)
C35 N4 Er1 121.8(4)
C34 N4 Er1 103.7(4)
C35 N4 H4 105.9
C34 N4 H4 105.9
Er1 N4 H4 105.9
C37 N5 C38 112.5(6)
C37 N5 C36 125.1(6)
C38 N5 C36 122.4(6)
C37 N6 C39 110.9(7)
C37 N6 C40 124.8(6)
C39 N6 C40 124.3(7)
O1 C1 C6 119.4(6)
O1 C1 C2 121.2(6)
C6 C1 C2 119.3(6)
C3 C2 C1 118.5(7)
C3 C2 C16 119.8(7)
C1 C2 C16 121.7(7)
C2 C3 C4 123.1(7)
C2 C3 H3 118.4
C4 C3 H3 118.4
C5 C4 C3 117.6(7)
C5 C4 C20 120.9(8)
C3 C4 C20 121.5(8)
C4 C5 C6 121.3(8)
C4 C5 H5 119.4
C6 C5 H5 119.4
C1 C6 C5 120.1(7)
C1 C6 C7 119.0(6)
C5 C6 C7 120.8(7)
N1 C7 C6 112.2(6)
N1 C7 C24 112.9(6)
C6 C7 C24 114.0(6)
N1 C7 H7 105.7
C6 C7 H7 105.7
C24 C7 H7 105.7
N1 C8 C9 113.6(6)
N1 C8 H8A 108.8
C9 C8 H8A 108.8
N1 C8 H8B 108.8
C9 C8 H8B 108.8
H8A C8 H8B 107.7
N2 C9 C8 112.5(6)
N2 C9 H9A 109.1
C8 C9 H9A 109.1
N2 C9 H9B 109.1
C8 C9 H9B 109.1
H9A C9 H9B 107.8
N2 C10 N3 103.4(6)
N2 C10 Er1 126.3(5)
N3 C10 Er1 130.2(5)
C12 C11 N2 107.3(8)
C12 C11 H11 126.3
N2 C11 H11 126.3
C11 C12 N3 106.9(9)
C11 C12 H12 126.6
N3 C12 H12 126.6
N3 C13 C14 112.1(9)
N3 C13 C15 111.7(9)
C14 C13 C15 112.4(9)
N3 C13 H13 106.7
C14 C13 H13 106.7
C15 C13 H13 106.7
C13 C14 H14A 109.5
C13 C14 H14B 109.5
H14A C14 H14B 109.5
C13 C14 H14C 109.5
H14A C14 H14C 109.5
H14B C14 H14C 109.5
C13 C15 H15A 109.5
C13 C15 H15B 109.5
H15A C15 H15B 109.5
C13 C15 H15C 109.5
H15A C15 H15C 109.5
H15B C15 H15C 109.5
C17 C16 C19 107.2(8)
C17 C16 C18 108.7(8)
C19 C16 C18 108.8(8)
C17 C16 C2 112.7(8)
C19 C16 C2 110.1(7)
C18 C16 C2 109.3(7)
C16 C17 H17A 109.5
C16 C17 H17B 109.5
H17A C17 H17B 109.5
C16 C17 H17C 109.5
H17A C17 H17C 109.5
H17B C17 H17C 109.5
C16 C18 H18A 109.5
C16 C18 H18B 109.5
H18A C18 H18B 109.5
C16 C18 H18C 109.5
H18A C18 H18C 109.5
H18B C18 H18C 109.5
C16 C19 H19A 109.5
C16 C19 H19B 109.5
H19A C19 H19B 109.5
C16 C19 H19C 109.5
H19A C19 H19C 109.5
H19B C19 H19C 109.5
C21' C20 C22 146.0(18)
C21' C20 C23 48.8(14)
C22 C20 C23 109.9(16)
C21' C20 C23' 111.0(16)
C22 C20 C23' 48.2(14)
C23 C20 C23' 63.9(15)
C21' C20 C22' 109.5(15)
C22 C20 C22' 64.9(14)
C23 C20 C22' 135.8(18)
C23' C20 C22' 107.7(15)
C21' C20 C4 105.3(14)
C22 C20 C4 107.1(14)
C23 C20 C4 108.7(13)
C23' C20 C4 108.7(14)
C22' C20 C4 114.6(14)
C21' C20 C21 79.5(15)
C22 C20 C21 96.6(14)
C23 C20 C21 120.1(16)
C23' C20 C21 132.2(17)
C22' C20 C21 32.4(13)
C4 C20 C21 113.0(14)
C25 C24 C7 115.2(7)
C25 C24 H24A 108.5
C7 C24 H24A 108.5
C25 C24 H24B 108.5
C7 C24 H24B 108.5
H24A C24 H24B 107.5
C24 C25 C26 113.5(7)
C24 C25 H25A 108.9
C26 C25 H25A 108.9
C24 C25 H25B 108.9
C26 C25 H25B 108.9
H25A C25 H25B 107.7
C27 C26 C25 112.7(11)
C27 C26 H26A 109.1
C25 C26 H26A 109.1
C27 C26 H26B 109.1
C25 C26 H26B 109.1
H26A C26 H26B 107.8
C26 C27 H27A 109.5
C26 C27 H27B 109.5
H27A C27 H27B 109.5
C26 C27 H27C 109.5
H27A C27 H27C 109.5
H27B C27 H27C 109.5
O2 C28 C29 122.0(6)
O2 C28 C33 118.6(6)
C29 C28 C33 119.4(6)
C30 C29 C28 119.0(6)
C30 C29 C43 120.2(6)
C28 C29 C43 120.8(6)
C29 C30 C31 121.9(7)
C29 C30 H30 119.1
C31 C30 H30 119.1
C32 C31 C30 117.7(7)
C32 C31 C47 121.1(7)
C30 C31 C47 121.0(7)
C31 C32 C33 122.7(7)
C31 C32 H32 118.7
C33 C32 H32 118.7
C32 C33 C28 119.1(7)
C32 C33 C34 122.8(6)
C28 C33 C34 118.0(6)
N4 C34 C33 110.9(6)
N4 C34 C51 112.6(7)
C33 C34 C51 115.5(7)
N4 C34 H34 105.7
C33 C34 H34 105.7
C51 C34 H34 105.7
N4 C35 C36 111.4(7)
N4 C35 H35A 109.3
C36 C35 H35A 109.3
N4 C35 H35B 109.3
C36 C35 H35B 109.3
H35A C35 H35B 108.0
N5 C36 C35 111.7(6)
N5 C36 H36A 109.3
C35 C36 H36A 109.3
N5 C36 H36B 109.3
C35 C36 H36B 109.3
H36A C36 H36B 107.9
N6 C37 N5 102.9(6)
N6 C37 Er1 131.0(5)
N5 C37 Er1 126.1(5)
C39 C38 N5 105.0(7)
C39 C38 H38 127.5
N5 C38 H38 127.5
C38 C39 N6 108.7(8)
C38 C39 H39 125.7
N6 C39 H39 125.7
N6 C40 C41 112.0(7)
N6 C40 C42 111.2(7)
C41 C40 C42 110.9(7)
N6 C40 H40 107.5
C41 C40 H40 107.5
C42 C40 H40 107.5
C40 C41 H41A 109.5
C40 C41 H41B 109.5
H41A C41 H41B 109.5
C40 C41 H41C 109.5
H41A C41 H41C 109.5
H41B C41 H41C 109.5
C40 C42 H42A 109.5
C40 C42 H42B 109.5
H42A C42 H42B 109.5
C40 C42 H42C 109.5
H42A C42 H42C 109.5
H42B C42 H42C 109.5
C46 C43 C44 107.0(6)
C46 C43 C29 109.7(6)
C44 C43 C29 113.1(6)
C46 C43 C45 108.8(7)
C44 C43 C45 107.9(6)
C29 C43 C45 110.1(6)
C43 C44 H44A 109.5
C43 C44 H44B 109.5
H44A C44 H44B 109.5
C43 C44 H44C 109.5
H44A C44 H44C 109.5
H44B C44 H44C 109.5
C43 C45 H45A 109.5
C43 C45 H45B 109.5
H45A C45 H45B 109.5
C43 C45 H45C 109.5
H45A C45 H45C 109.5
H45B C45 H45C 109.5
C43 C46 H46A 109.5
C43 C46 H46B 109.5
H46A C46 H46B 109.5
C43 C46 H46C 109.5
H46A C46 H46C 109.5
H46B C46 H46C 109.5
C48 C47 C49 109.2(11)
C48 C47 C50 111.0(12)
C49 C47 C50 104.4(9)
C48 C47 C31 113.1(8)
C49 C47 C31 110.9(8)
C50 C47 C31 107.9(8)
C47 C48 H48A 109.5
C47 C48 H48B 109.5
H48A C48 H48B 109.5
C47 C48 H48C 109.5
H48A C48 H48C 109.5
H48B C48 H48C 109.5
C47 C49 H49A 109.5
C47 C49 H49B 109.5
H49A C49 H49B 109.5
C47 C49 H49C 109.5
H49A C49 H49C 109.5
H49B C49 H49C 109.5
C47 C50 H50A 109.5
C47 C50 H50B 109.5
H50A C50 H50B 109.5
C47 C50 H50C 109.5
H50A C50 H50C 109.5
H50B C50 H50C 109.5
C52 C51 C34 116.5(9)
C52 C51 H51A 108.2
C34 C51 H51A 108.2
C52 C51 H51B 108.2
C34 C51 H51B 108.2
H51A C51 H51B 107.3
C51 C52 C53 129.8(16)
C51 C52 C53' 115.7(17)
C53 C52 C53' 27.7(14)
C52 C53 C54 96(2)
C52 C53' C54' 107(2)
O3 C55 C56 92(2)
O3' C55' C56' 76(3)
C55 C56 C57 97(3)
C57' C56' C55' 102(3)
C58 C57 C56 115(3)
C56' C57' C58' 90(3)
O3 C58 C57 90(3)
O3' C58' C57' 59(2)

loop_
_geom_bond_atom_site_label_1
_geom_bond_atom_site_label_2
_geom_bond_distance
Er1 O1 2.093(4)
Er1 O2 2.099(5)
Er1 N1 2.485(6)
Er1 N4 2.496(6)
Er1 C37 2.554(7)
Er1 C10 2.572(7)
O1 C1 1.337(8)
O2 C28 1.326(8)
O3 C58 1.425(19)
O3 C55 1.489(19)
O3' C55' 1.414(19)
O3' C58' 1.477(19)
N1 C8 1.476(9)
N1 C7 1.513(9)
N1 H1 0.9200
N2 C10 1.359(9)
N2 C11 1.377(11)
N2 C9 1.480(10)
N3 C10 1.360(10)
N3 C12 1.381(11)
N3 C13 1.450(12)
N4 C35 1.476(9)
N4 C34 1.512(10)
N4 H4 0.9200
N5 C37 1.372(9)
N5 C38 1.395(10)
N5 C36 1.465(10)
N6 C37 1.369(9)
N6 C39 1.383(10)
N6 C40 1.478(10)
C1 C6 1.398(10)
C1 C2 1.410(10)
C2 C3 1.389(11)
C2 C16 1.549(11)
C3 C4 1.393(12)
C3 H3 0.9400
C4 C5 1.384(11)
C4 C20 1.548(11)
C5 C6 1.401(10)
C5 H5 0.9400
C6 C7 1.516(10)
C7 C24 1.537(10)
C7 H7 0.9900
C8 C9 1.484(11)
C8 H8A 0.9800
C8 H8B 0.9800
C9 H9A 0.9800
C9 H9B 0.9800
C11 C12 1.323(14)
C11 H11 0.9400
C12 H12 0.9400
C13 C14 1.497(15)
C13 C15 1.558(16)
C13 H13 0.9900
C14 H14A 0.9700
C14 H14B 0.9700
C14 H14C 0.9700
C15 H15A 0.9700
C15 H15B 0.9700
C15 H15C 0.9700
C16 C17 1.526(12)
C16 C19 1.529(14)
C16 C18 1.539(12)
C17 H17A 0.9700
C17 H17B 0.9700
C17 H17C 0.9700
C18 H18A 0.9700
C18 H18B 0.9700
C18 H18C 0.9700
C19 H19A 0.9700
C19 H19B 0.9700
C19 H19C 0.9700
C20 C21' 1.473(13)
C20 C22 1.505(16)
C20 C23 1.509(16)
C20 C23' 1.527(16)
C20 C22' 1.527(16)
C20 C21 1.555(16)
C24 C25 1.512(12)
C24 H24A 0.9800
C24 H24B 0.9800
C25 C26 1.521(14)
C25 H25A 0.9800
C25 H25B 0.9800
C26 C27 1.509(13)
C26 H26A 0.9800
C26 H26B 0.9800
C27 H27A 0.9700
C27 H27B 0.9700
C27 H27C 0.9700
C28 C29 1.398(10)
C28 C33 1.428(9)
C29 C30 1.391(9)
C29 C43 1.529(9)
C30 C31 1.409(10)
C30 H30 0.9400
C31 C32 1.374(11)
C31 C47 1.540(10)
C32 C33 1.375(10)
C32 H32 0.9400
C33 C34 1.525(10)
C34 C51 1.531(10)
C34 H34 0.9900
C35 C36 1.521(12)
C35 H35A 0.9800
C35 H35B 0.9800
C36 H36A 0.9800
C36 H36B 0.9800
C38 C39 1.339(13)
C38 H38 0.9400
C39 H39 0.9400
C40 C41 1.504(12)
C40 C42 1.518(11)
C40 H40 0.9900
C41 H41A 0.9700
C41 H41B 0.9700
C41 H41C 0.9700
C42 H42A 0.9700
C42 H42B 0.9700
C42 H42C 0.9700
C43 C46 1.525(11)
C43 C44 1.525(10)
C43 C45 1.547(12)
C44 H44A 0.9700
C44 H44B 0.9700
C44 H44C 0.9700
C45 H45A 0.9700
C45 H45B 0.9700
C45 H45C 0.9700
C46 H46A 0.9700
C46 H46B 0.9700
C46 H46C 0.9700
C47 C48 1.490(15)
C47 C49 1.510(15)
C47 C50 1.529(14)
C48 H48A 0.9700
C48 H48B 0.9700
C48 H48C 0.9700
C49 H49A 0.9700
C49 H49B 0.9700
C49 H49C 0.9700
C50 H50A 0.9700
C50 H50B 0.9700
C50 H50C 0.9700
C51 C52 1.428(15)
C51 H51A 0.9800
C51 H51B 0.9800
C52 C53 1.470(17)
C52 C53' 1.510(17)
C53 C54 1.508(19)
C53' C54' 1.533(19)
C55 C56 1.499(19)
C55' C56' 1.52(2)
C56 C57 1.501(19)
C56' C57' 1.476(19)
C57 C58 1.457(19)
C57' C58' 1.50(2)

loop_
_geom_torsion_atom_site_label_1
_geom_torsion_atom_site_label_2
_geom_torsion_atom_site_label_3
_geom_torsion_atom_site_label_4
_geom_torsion
O2 Er1 O1 C1 -164.7(7)
N1 Er1 O1 C1 5.1(7)
N4 Er1 O1 C1 102.7(12)
C37 Er1 O1 C1 97.8(7)
C10 Er1 O1 C1 -70.5(7)
O1 Er1 O2 C28 -161.6(6)
N1 Er1 O2 C28 103.1(11)
N4 Er1 O2 C28 8.9(7)
C37 Er1 O2 C28 -67.4(7)
C10 Er1 O2 C28 98.5(7)
O1 Er1 N1 C8 -87.4(5)
O2 Er1 N1 C8 9.9(13)
N4 Er1 N1 C8 102.0(5)
C37 Er1 N1 C8 -179.5(5)
C10 Er1 N1 C8 14.6(5)
O1 Er1 N1 C7 40.7(4)
O2 Er1 N1 C7 138.1(9)
N4 Er1 N1 C7 -129.8(4)
C37 Er1 N1 C7 -51.4(4)
C10 Er1 N1 C7 142.8(4)
O1 Er1 N4 C35 8.1(15)
O2 Er1 N4 C35 -86.4(6)
N1 Er1 N4 C35 103.8(6)
C37 Er1 N4 C35 13.1(6)
C10 Er1 N4 C35 -178.6(6)
O1 Er1 N4 C34 136.1(11)
O2 Er1 N4 C34 41.6(4)
N1 Er1 N4 C34 -128.1(4)
C37 Er1 N4 C34 141.1(4)
C10 Er1 N4 C34 -50.6(4)
Er1 O1 C1 C6 -25.2(11)
Er1 O1 C1 C2 156.5(5)
O1 C1 C2 C3 -178.6(7)
C6 C1 C2 C3 3.2(10)
O1 C1 C2 C16 0.4(11)
C6 C1 C2 C16 -177.8(7)
C1 C2 C3 C4 -0.5(12)
C16 C2 C3 C4 -179.4(8)
C2 C3 C4 C5 -1.3(13)
C2 C3 C4 C20 178.6(8)
C3 C4 C5 C6 0.4(12)
C20 C4 C5 C6 -179.6(8)
O1 C1 C6 C5 177.6(6)
C2 C1 C6 C5 -4.2(11)
O1 C1 C6 C7 -5.4(10)
C2 C1 C6 C7 172.9(6)
C4 C5 C6 C1 2.4(12)
C4 C5 C6 C7 -174.6(7)
C8 N1 C7 C6 55.7(7)
Er1 N1 C7 C6 -77.4(6)
C8 N1 C7 C24 -74.7(8)
Er1 N1 C7 C24 152.2(5)
C1 C6 C7 N1 62.9(8)
C5 C6 C7 N1 -120.1(7)
C1 C6 C7 C24 -167.3(7)
C5 C6 C7 C24 9.7(10)
C7 N1 C8 C9 174.6(6)
Er1 N1 C8 C9 -61.0(8)
C10 N2 C9 C8 -46.2(10)
C11 N2 C9 C8 134.6(8)
N1 C8 C9 N2 81.3(8)
C11 N2 C10 N3 -1.5(9)
C9 N2 C10 N3 179.2(7)
C11 N2 C10 Er1 176.8(6)
C9 N2 C10 Er1 -2.5(10)
C12 N3 C10 N2 1.6(9)
C13 N3 C10 N2 -176.0(8)
C12 N3 C10 Er1 -176.6(6)
C13 N3 C10 Er1 5.8(12)
O1 Er1 C10 N2 91.8(6)
O2 Er1 C10 N2 -165.4(6)
N1 Er1 C10 N2 15.4(6)
N4 Er1 C10 N2 -87.1(6)
C37 Er1 C10 N2 -43.2(11)
O1 Er1 C10 N3 -90.4(7)
O2 Er1 C10 N3 12.4(7)
N1 Er1 C10 N3 -166.7(7)
N4 Er1 C10 N3 90.7(7)
C37 Er1 C10 N3 134.6(8)
C10 N2 C11 C12 0.8(11)
C9 N2 C11 C12 -179.9(8)
N2 C11 C12 N3 0.2(12)
C10 N3 C12 C11 -1.2(12)
C13 N3 C12 C11 176.5(9)
C10 N3 C13 C14 113.5(10)
C12 N3 C13 C14 -63.9(13)
C10 N3 C13 C15 -119.3(10)
C12 N3 C13 C15 63.3(12)
C3 C2 C16 C17 0.1(12)
C1 C2 C16 C17 -178.9(8)
C3 C2 C16 C19 119.7(8)
C1 C2 C16 C19 -59.3(10)
C3 C2 C16 C18 -120.9(8)
C1 C2 C16 C18 60.2(10)
C5 C4 C20 C21' -103.5(15)
C3 C4 C20 C21' 76.5(15)
C5 C4 C20 C22 66.3(15)
C3 C4 C20 C22 -113.6(14)
C5 C4 C20 C23 -52.4(16)
C3 C4 C20 C23 127.6(15)
C5 C4 C20 C23' 15.5(16)
C3 C4 C20 C23' -164.5(13)
C5 C4 C20 C22' 136.1(15)
C3 C4 C20 C22' -43.9(17)
C5 C4 C20 C21 171.6(14)
C3 C4 C20 C21 -8.4(17)
N1 C7 C24 C25 -62.3(9)
C6 C7 C24 C25 168.3(7)
C7 C24 C25 C26 -67.9(10)
C24 C25 C26 C27 -174.2(9)
Er1 O2 C28 C29 150.2(6)
Er1 O2 C28 C33 -31.2(10)
O2 C28 C29 C30 179.5(6)
C33 C28 C29 C30 0.9(10)
O2 C28 C29 C43 0.2(10)
C33 C28 C29 C43 -178.3(7)
C28 C29 C30 C31 2.8(11)
C43 C29 C30 C31 -177.9(7)
C29 C30 C31 C32 -4.9(12)
C29 C30 C31 C47 179.2(7)
C30 C31 C32 C33 3.4(12)
C47 C31 C32 C33 179.3(8)
C31 C32 C33 C28 0.2(12)
C31 C32 C33 C34 -178.1(7)
O2 C28 C33 C32 179.0(7)
C29 C28 C33 C32 -2.4(10)
O2 C28 C33 C34 -2.6(10)
C29 C28 C33 C34 176.0(7)
C35 N4 C34 C33 53.8(7)
Er1 N4 C34 C33 -79.8(5)
C35 N4 C34 C51 -77.4(8)
Er1 N4 C34 C51 149.1(5)
C32 C33 C34 N4 -118.2(8)
C28 C33 C34 N4 63.5(8)
C32 C33 C34 C51 11.4(11)
C28 C33 C34 C51 -166.9(7)
C34 N4 C35 C36 177.3(6)
Er1 N4 C35 C36 -58.7(8)
C37 N5 C36 C35 -52.4(10)
C38 N5 C36 C35 129.7(8)
N4 C35 C36 N5 83.4(8)
C39 N6 C37 N5 2.7(8)
C40 N6 C37 N5 -176.3(7)
C39 N6 C37 Er1 -178.1(6)
C40 N6 C37 Er1 2.9(10)
C38 N5 C37 N6 -1.3(8)
C36 N5 C37 N6 -179.4(7)
C38 N5 C37 Er1 179.4(5)
C36 N5 C37 Er1 1.3(10)
O1 Er1 C37 N6 15.8(6)
O2 Er1 C37 N6 -86.9(6)
N1 Er1 C37 N6 94.7(6)
N4 Er1 C37 N6 -163.4(7)
C10 Er1 C37 N6 151.5(7)
O1 Er1 C37 N5 -165.2(6)
O2 Er1 C37 N5 92.1(6)
N1 Er1 C37 N5 -86.3(6)
N4 Er1 C37 N5 15.6(6)
C10 Er1 C37 N5 -29.5(12)
C37 N5 C38 C39 -0.5(9)
C36 N5 C38 C39 177.6(7)
N5 C38 C39 N6 2.2(10)
C37 N6 C39 C38 -3.2(10)
C40 N6 C39 C38 175.7(7)
C37 N6 C40 C41 125.8(8)
C39 N6 C40 C41 -53.0(10)
C37 N6 C40 C42 -109.4(8)
C39 N6 C40 C42 71.8(10)
C30 C29 C43 C46 121.0(8)
C28 C29 C43 C46 -59.8(9)
C30 C29 C43 C44 1.5(10)
C28 C29 C43 C44 -179.2(7)
C30 C29 C43 C45 -119.3(7)
C28 C29 C43 C45 60.0(9)
C32 C31 C47 C48 162.4(12)
C30 C31 C47 C48 -21.8(15)
C32 C31 C47 C49 39.3(12)
C30 C31 C47 C49 -144.9(9)
C32 C31 C47 C50 -74.4(12)
C30 C31 C47 C50 101.3(11)
N4 C34 C51 C52 -65.6(11)
C33 C34 C51 C52 165.6(9)
C34 C51 C52 C53 160.5(18)
C34 C51 C52 C53' -170.9(14)
C51 C52 C53 C54 47(3)
C53' C52 C53 C54 -21(3)
C51 C52 C53' C54' -73(3)
C53 C52 C53' C54' 55(3)
C58 O3 C55 C56 -66(3)
C58' O3' C55' C56' 63(4)
O3 C55 C56 C57 43(4)
O3' C55' C56' C57' 1(4)
C55 C56 C57 C58 -16(5)
C55' C56' C57' C58' -60(4)
C55 O3 C58 C57 53(4)
C56 C57 C58 O3 -20(5)
C55' O3' C58' C57' -100(3)
C56' C57' C58' O3' 73(3)
